data_4129984
loop_
_publ_author_name
'Liu, Yuesheng'
'Wang, Lijun'
'Deng, Liang'

_publ_section_title
;
 Selective Double Carbomagnesiation of Internal Alkynes Catalyzed by
 Iron-N-Heterocyclic Carbene Complexes: A Convenient Method to Highly
 Substituted 1,3-Dienyl Magnesium Reagents.
;
_journal_issue 1
_journal_name_full 'Journal of the American Chemical Society'
_journal_page_first 112
_journal_page_last 115
_journal_paper_doi 10.1021/jacs.5b12522
_journal_volume 138
_journal_year 2016
_chemical_formula_moiety 'C29 H35 I'
_chemical_formula_sum 'C29 H35 I'
_chemical_formula_weight 510.47
_space_group_crystal_system monoclinic
_space_group_IT_number 14
_space_group_name_Hall '-P 2ybc'
_space_group_name_H-M_alt 'P 1 21/c 1'
_atom_sites_solution_hydrogens geom
_atom_sites_solution_primary direct
_audit_creation_date 2015-06-24
_audit_creation_method
;
Olex2 1.2
(compiled 2015.01.26 svn.r3150 for OlexSys, GUI svn.r4998)
;
_cell_angle_alpha 90
_cell_angle_beta 113.935(2)
_cell_angle_gamma 90
_cell_formula_units_Z 4
_cell_length_a 17.4002(18)
_cell_length_b 8.8803(9)
_cell_length_c 18.069(2)
_cell_measurement_reflns_used 2362
_cell_measurement_temperature 296(2)
_cell_measurement_theta_max 19.669
_cell_measurement_theta_min 2.27
_cell_volume 2551.9(5)
_computing_cell_refinement 'SAINT v7.68A (Bruker, 2009)'
_computing_data_reduction 'SAINT v7.68A (Bruker, 2009)'
_computing_molecular_graphics 'Olex2 (Dolomanov et al., 2009)'
_computing_publication_material 'Olex2 (Dolomanov et al., 2009)'
_computing_structure_refinement 'XL (Sheldrick, 2008)'
_computing_structure_solution 'ShelXS (Sheldrick, 2008)'
_diffrn_ambient_temperature 296.15
_diffrn_measured_fraction_theta_full 0.999
_diffrn_measured_fraction_theta_max 0.999
_diffrn_measurement_device_type 'Bruker APEX-II CCD'
_diffrn_measurement_method '\f and \w scans'
_diffrn_radiation_monochromator graphite
_diffrn_radiation_type MoK\a
_diffrn_radiation_wavelength 0.71073
_diffrn_reflns_av_R_equivalents 0.0578
_diffrn_reflns_av_unetI/netI 0.0570
_diffrn_reflns_Laue_measured_fraction_full 0.999
_diffrn_reflns_Laue_measured_fraction_max 0.999
_diffrn_reflns_limit_h_max 21
_diffrn_reflns_limit_h_min -18
_diffrn_reflns_limit_k_max 10
_diffrn_reflns_limit_k_min -10
_diffrn_reflns_limit_l_max 17
_diffrn_reflns_limit_l_min -22
_diffrn_reflns_number 18175
_diffrn_reflns_point_group_measured_fraction_full 0.999
_diffrn_reflns_point_group_measured_fraction_max 0.999
_diffrn_reflns_theta_full 26.000
_diffrn_reflns_theta_max 25.994
_diffrn_reflns_theta_min 2.272
_diffrn_standards_number 0
_exptl_absorpt_coefficient_mu 1.267
_exptl_absorpt_correction_T_max 0.7461
_exptl_absorpt_correction_T_min 0.6772
_exptl_absorpt_correction_type multi-scan
_exptl_absorpt_process_details
;
SADABS-2008/1 (Bruker,2008) was used for absorption correction.
wR2(int) was 0.0549 before and 0.0446 after correction.
The Ratio of minimum to maximum transmission is 0.9077.
The \l/2 correction factor is 0.0015.
;
_exptl_crystal_colour colourless
_exptl_crystal_density_diffrn 1.329
_exptl_crystal_description block
_exptl_crystal_F_000 1048
_exptl_crystal_size_max 0.12
_exptl_crystal_size_mid 0.1
_exptl_crystal_size_min 0.08
_refine_diff_density_max 0.923
_refine_diff_density_min -0.737
_refine_diff_density_rms 0.069
_refine_ls_extinction_method none
_refine_ls_goodness_of_fit_ref 0.942
_refine_ls_hydrogen_treatment constr
_refine_ls_matrix_type full
_refine_ls_number_parameters 272
_refine_ls_number_reflns 5000
_refine_ls_number_restraints 0
_refine_ls_restrained_S_all 0.942
_refine_ls_R_factor_all 0.0953
_refine_ls_R_factor_gt 0.0462
_refine_ls_shift/su_max 0.012
_refine_ls_shift/su_mean 0.001
_refine_ls_structure_factor_coef Fsqd
_refine_ls_weighting_details 'w=1/[\s^2^(Fo^2^)+(0.0774P)^2^] where P=(Fo^2^+2Fc^2^)/3'
_refine_ls_weighting_scheme calc
_refine_ls_wR_factor_gt 0.1127
_refine_ls_wR_factor_ref 0.1408
_reflns_Friedel_coverage 0.000
_reflns_number_gt 2932
_reflns_number_total 5000
_reflns_threshold_expression 'I > 2\s(I)'
_cod_data_source_file ja5b12522_si_002.cif
_cod_data_source_block 15
_cod_database_code 4129984
_shelxl_version_number 2014-3
_shelx_space_group_comment
;
The symmetry employed for this shelxl refinement is uniquely defined
by the following loop, which should always be used as a source of
symmetry information in preference to the above space-group names.
They are only intended as comments.
;
_shelx_estimated_absorpt_t_max 0.905
_shelx_estimated_absorpt_t_min 0.863
_olex2_refinement_description
;
1. Fixed Uiso
 At 1.2 times of:
  All C(H) groups, All C(H,H) groups
 At 1.5 times of:
  All C(H,H,H) groups
2.a Ternary CH refined with riding coordinates:
 C6(H6), C18(H18)
2.b Secondary CH2 refined with riding coordinates:
 C7(H7A,H7B), C8(H8A,H8B), C9(H9A,H9B), C10(H10A,H10B), C11(H11A,H11B),
 C19(H19A,H19B), C20(H20A,H20B), C21(H21A,H21B), C22(H22A,H22B), C23(H23A,H23B)
2.c Aromatic/amide H refined with riding coordinates:
 C13(H13), C14(H14), C15(H15), C16(H16), C17(H17), C25(H25), C26(H26),
 C27(H27), C28(H28), C29(H29)
2.d Idealised Me refined as rotating group:
 C5(H5A,H5B,H5C)
;
_olex2_submission_special_instructions 'No special instructions were received'

loop_
_space_group_symop_operation_xyz
'x, y, z'
'-x, y+1/2, -z+1/2'
'-x, -y, -z'
'x, -y-1/2, z-1/2'

loop_
_atom_site_label
_atom_site_type_symbol
_atom_site_fract_x
_atom_site_fract_y
_atom_site_fract_z
_atom_site_U_iso_or_equiv
_atom_site_adp_type
_atom_site_occupancy
_atom_site_site_symmetry_order
_atom_site_calc_flag
_atom_site_refinement_flags_posn
I1 I -1.35956(3) 0.83756(4) -0.01118(2) 0.07490(19) Uani 1 1 d .
C1 C -1.3268(3) 0.6589(5) -0.0721(3) 0.0479(11) Uani 1 1 d .
C2 C -1.2707(3) 0.5545(4) -0.0315(3) 0.0418(10) Uani 1 1 d .
C3 C -1.2304(3) 0.5495(5) 0.0602(3) 0.0431(10) Uani 1 1 d .
C4 C -1.1690(3) 0.6427(5) 0.1043(3) 0.0499(11) Uani 1 1 d .
C5 C -1.1327(3) 0.7607(6) 0.0645(4) 0.0744(16) Uani 1 1 d .
H5A H -1.1458 0.8600 0.0770 0.112 Uiso 1 1 calc GR
H5B H -1.1569 0.7465 0.0069 0.112 Uiso 1 1 calc GR
H5C H -1.0728 0.7490 0.0850 0.112 Uiso 1 1 calc GR
C6 C -1.1344(3) 0.6438(5) 0.1957(3) 0.0530(12) Uani 1 1 d .
H6 H -1.1613 0.5602 0.2115 0.064 Uiso 1 1 calc R
C7 C -1.0401(3) 0.6190(7) 0.2384(3) 0.0697(15) Uani 1 1 d .
H7A H -1.0253 0.5260 0.2192 0.084 Uiso 1 1 calc R
H7B H -1.0110 0.7008 0.2250 0.084 Uiso 1 1 calc R
C8 C -1.0111(4) 0.6111(8) 0.3289(4) 0.0836(18) Uani 1 1 d .
H8A H -1.0344 0.5216 0.3428 0.100 Uiso 1 1 calc R
H8B H -0.9503 0.6027 0.3538 0.100 Uiso 1 1 calc R
C9 C -1.0373(4) 0.7458(8) 0.3617(4) 0.0845(18) Uani 1 1 d .
H9A H -1.0240 0.7299 0.4187 0.101 Uiso 1 1 calc R
H9B H -1.0054 0.8323 0.3572 0.101 Uiso 1 1 calc R
C10 C -1.1289(4) 0.7791(7) 0.3187(4) 0.0844(18) Uani 1 1 d .
H10A H -1.1409 0.8749 0.3375 0.101 Uiso 1 1 calc R
H10B H -1.1608 0.7020 0.3319 0.101 Uiso 1 1 calc R
C11 C -1.1568(3) 0.7854(6) 0.2283(3) 0.0655(14) Uani 1 1 d .
H11A H -1.1304 0.8709 0.2145 0.079 Uiso 1 1 calc R
H11B H -1.2172 0.8001 0.2028 0.079 Uiso 1 1 calc R
C12 C -1.2651(3) 0.4253(5) 0.0942(3) 0.0504(12) Uani 1 1 d .
C13 C -1.3511(4) 0.4144(7) 0.0717(4) 0.0711(15) Uani 1 1 d .
H13 H -1.3870 0.4868 0.0381 0.085 Uiso 1 1 calc R
C14 C -1.3834(6) 0.2939(11) 0.1000(5) 0.117(3) Uani 1 1 d .
H14 H -1.4404 0.2906 0.0892 0.140 Uiso 1 1 calc R
C15 C -1.3308(9) 0.1801(9) 0.1436(6) 0.127(4) Uani 1 1 d .
H15 H -1.3532 0.0959 0.1583 0.152 Uiso 1 1 calc R
C16 C -1.2468(7) 0.1896(7) 0.1654(4) 0.105(3) Uani 1 1 d .
H16 H -1.2113 0.1153 0.1978 0.126 Uiso 1 1 calc R
C17 C -1.2136(4) 0.3102(5) 0.1394(3) 0.0673(15) Uani 1 1 d .
H17 H -1.1562 0.3138 0.1524 0.081 Uiso 1 1 calc R
C18 C -1.2477(3) 0.4328(5) -0.0771(3) 0.0498(11) Uani 1 1 d .
H18 H -1.2625 0.4707 -0.1321 0.060 Uiso 1 1 calc R
C19 C -1.2968(4) 0.2859(6) -0.0852(4) 0.0759(17) Uani 1 1 d .
H19A H -1.2838 0.2444 -0.0318 0.091 Uiso 1 1 calc R
H19B H -1.3566 0.3069 -0.1102 0.091 Uiso 1 1 calc R
C20 C -1.2751(6) 0.1715(7) -0.1359(5) 0.101(2) Uani 1 1 d .
H20A H -1.3049 0.0784 -0.1376 0.122 Uiso 1 1 calc R
H20B H -1.2936 0.2088 -0.1909 0.122 Uiso 1 1 calc R
C21 C -1.1842(7) 0.1410(8) -0.1031(6) 0.127(3) Uani 1 1 d .
H21A H -1.1725 0.0733 -0.1395 0.152 Uiso 1 1 calc R
H21B H -1.1672 0.0911 -0.0512 0.152 Uiso 1 1 calc R
C22 C -1.1331(4) 0.2830(9) -0.0927(4) 0.097(2) Uani 1 1 d .
H22A H -1.1440 0.3253 -0.1455 0.117 Uiso 1 1 calc R
H22B H -1.0738 0.2586 -0.0667 0.117 Uiso 1 1 calc R
C23 C -1.1545(3) 0.3999(7) -0.0418(3) 0.0644(14) Uani 1 1 d .
H23A H -1.1372 0.3626 0.0131 0.077 Uiso 1 1 calc R
H23B H -1.1238 0.4921 -0.0397 0.077 Uiso 1 1 calc R
C24 C -1.3742(3) 0.6672(5) -0.1617(3) 0.0503(11) Uani 1 1 d .
C25 C -1.3492(3) 0.7623(6) -0.2075(3) 0.0635(14) Uani 1 1 d .
H25 H -1.3032 0.8252 -0.1823 0.076 Uiso 1 1 calc R
C26 C -1.3920(4) 0.7655(7) -0.2910(4) 0.0764(16) Uani 1 1 d .
H26 H -1.3744 0.8292 -0.3219 0.092 Uiso 1 1 calc R
C27 C -1.4603(4) 0.6742(8) -0.3276(4) 0.085(2) Uani 1 1 d .
H27 H -1.4893 0.6765 -0.3836 0.102 Uiso 1 1 calc R
C28 C -1.4857(4) 0.5817(9) -0.2836(4) 0.092(2) Uani 1 1 d .
H28 H -1.5316 0.5188 -0.3092 0.111 Uiso 1 1 calc R
C29 C -1.4440(4) 0.5792(7) -0.2004(4) 0.0765(17) Uani 1 1 d .
H29 H -1.4633 0.5172 -0.1702 0.092 Uiso 1 1 calc R

loop_
_atom_site_aniso_label
_atom_site_aniso_U_11
_atom_site_aniso_U_22
_atom_site_aniso_U_33
_atom_site_aniso_U_23
_atom_site_aniso_U_13
_atom_site_aniso_U_12
I1 0.0882(3) 0.0652(3) 0.0616(3) -0.00430(18) 0.0204(2) 0.02190(19)
C1 0.049(3) 0.045(2) 0.046(3) -0.006(2) 0.016(2) -0.003(2)
C2 0.041(2) 0.039(2) 0.042(3) -0.0038(19) 0.014(2) -0.0080(19)
C3 0.046(3) 0.044(2) 0.038(3) -0.0014(19) 0.016(2) 0.0026(19)
C4 0.044(3) 0.049(3) 0.050(3) -0.005(2) 0.012(2) -0.007(2)
C5 0.062(3) 0.074(4) 0.071(4) -0.019(3) 0.010(3) -0.028(3)
C6 0.050(3) 0.050(3) 0.048(3) -0.007(2) 0.009(2) -0.007(2)
C7 0.058(3) 0.077(4) 0.062(4) -0.005(3) 0.012(3) 0.011(3)
C8 0.054(3) 0.100(4) 0.072(4) 0.009(4) -0.001(3) 0.006(3)
C9 0.090(5) 0.098(5) 0.054(4) -0.003(3) 0.016(4) -0.022(4)
C10 0.100(5) 0.079(4) 0.068(4) -0.016(3) 0.028(4) 0.008(3)
C11 0.066(4) 0.059(3) 0.061(3) -0.005(3) 0.015(3) 0.014(3)
C12 0.061(3) 0.049(3) 0.041(3) -0.004(2) 0.020(2) -0.011(2)
C13 0.077(4) 0.073(4) 0.072(4) -0.017(3) 0.040(3) -0.023(3)
C14 0.119(7) 0.134(7) 0.123(7) -0.025(6) 0.076(6) -0.069(6)
C15 0.224(12) 0.076(5) 0.118(7) -0.021(5) 0.107(8) -0.075(7)
C16 0.187(9) 0.060(4) 0.079(5) 0.005(3) 0.067(6) -0.022(5)
C17 0.089(4) 0.053(3) 0.058(3) 0.000(2) 0.027(3) 0.002(3)
C18 0.057(3) 0.045(3) 0.045(3) -0.002(2) 0.018(2) 0.002(2)
C19 0.095(4) 0.059(3) 0.082(4) -0.021(3) 0.043(4) -0.012(3)
C20 0.155(8) 0.063(4) 0.108(6) -0.030(4) 0.076(6) -0.010(4)
C21 0.209(11) 0.073(5) 0.134(8) -0.006(4) 0.107(8) 0.038(6)
C22 0.093(5) 0.130(6) 0.078(5) 0.006(4) 0.045(4) 0.046(5)
C23 0.058(3) 0.087(4) 0.045(3) 0.001(3) 0.017(3) 0.015(3)
C24 0.048(3) 0.051(3) 0.046(3) 0.001(2) 0.013(2) 0.007(2)
C25 0.067(4) 0.061(3) 0.057(4) -0.004(3) 0.021(3) 0.003(3)
C26 0.092(5) 0.080(4) 0.062(4) 0.016(3) 0.037(4) 0.019(4)
C27 0.084(5) 0.109(5) 0.048(4) -0.001(4) 0.011(3) 0.031(4)
C28 0.068(4) 0.122(6) 0.063(4) -0.014(4) 0.001(3) -0.017(4)
C29 0.067(4) 0.087(4) 0.063(4) 0.004(3) 0.014(3) -0.021(3)

loop_
_atom_type_symbol
_atom_type_description
_atom_type_scat_dispersion_real
_atom_type_scat_dispersion_imag
_atom_type_scat_source
C C 0.0033 0.0016 'International Tables Vol C Tables 4.2.6.8 and 6.1.1.4'
H H 0.0000 0.0000 'International Tables Vol C Tables 4.2.6.8 and 6.1.1.4'
I I -0.4742 1.8119 'International Tables Vol C Tables 4.2.6.8 and 6.1.1.4'

loop_
_geom_angle_atom_site_label_1
_geom_angle_atom_site_label_2
_geom_angle_atom_site_label_3
_geom_angle
C2 C1 I1 121.5(3)
C2 C1 C24 126.4(4)
C24 C1 I1 112.1(3)
C1 C2 C3 122.4(4)
C1 C2 C18 119.7(4)
C18 C2 C3 117.9(4)
C4 C3 C2 122.7(4)
C4 C3 C12 124.7(4)
C12 C3 C2 112.6(3)
C3 C4 C5 121.6(4)
C3 C4 C6 121.7(4)
C6 C4 C5 116.6(4)
C4 C5 H5A 109.5
C4 C5 H5B 109.5
C4 C5 H5C 109.5
H5A C5 H5B 109.5
H5A C5 H5C 109.5
H5B C5 H5C 109.5
C4 C6 H6 106.8
C4 C6 C7 115.1(4)
C7 C6 H6 106.8
C11 C6 C4 112.4(4)
C11 C6 H6 106.8
C11 C6 C7 108.6(4)
C6 C7 H7A 109.2
C6 C7 H7B 109.2
H7A C7 H7B 107.9
C8 C7 C6 112.0(5)
C8 C7 H7A 109.2
C8 C7 H7B 109.2
C7 C8 H8A 109.2
C7 C8 H8B 109.2
H8A C8 H8B 107.9
C9 C8 C7 111.9(5)
C9 C8 H8A 109.2
C9 C8 H8B 109.2
C8 C9 H9A 109.0
C8 C9 H9B 109.0
H9A C9 H9B 107.8
C10 C9 C8 112.8(5)
C10 C9 H9A 109.0
C10 C9 H9B 109.0
C9 C10 H10A 109.2
C9 C10 H10B 109.2
C9 C10 C11 112.2(5)
H10A C10 H10B 107.9
C11 C10 H10A 109.2
C11 C10 H10B 109.2
C6 C11 H11A 109.2
C6 C11 H11B 109.2
C10 C11 C6 111.9(5)
C10 C11 H11A 109.2
C10 C11 H11B 109.2
H11A C11 H11B 107.9
C13 C12 C3 119.8(5)
C13 C12 C17 118.9(5)
C17 C12 C3 120.7(5)
C12 C13 H13 120.2
C12 C13 C14 119.6(7)
C14 C13 H13 120.2
C13 C14 H14 120.1
C15 C14 C13 119.9(8)
C15 C14 H14 120.1
C14 C15 H15 119.7
C16 C15 C14 120.6(7)
C16 C15 H15 119.7
C15 C16 H16 120.0
C15 C16 C17 119.9(8)
C17 C16 H16 120.0
C12 C17 H17 119.6
C16 C17 C12 120.8(7)
C16 C17 H17 119.6
C2 C18 H18 106.8
C2 C18 C19 113.6(4)
C2 C18 C23 112.6(4)
C19 C18 H18 106.8
C23 C18 H18 106.8
C23 C18 C19 109.7(4)
C18 C19 H19A 109.4
C18 C19 H19B 109.4
H19A C19 H19B 108.0
C20 C19 C18 111.3(5)
C20 C19 H19A 109.4
C20 C19 H19B 109.4
C19 C20 H20A 109.3
C19 C20 H20B 109.3
H20A C20 H20B 107.9
C21 C20 C19 111.8(6)
C21 C20 H20A 109.3
C21 C20 H20B 109.3
C20 C21 H21A 109.2
C20 C21 H21B 109.2
C20 C21 C22 112.2(6)
H21A C21 H21B 107.9
C22 C21 H21A 109.2
C22 C21 H21B 109.2
C21 C22 H22A 109.3
C21 C22 H22B 109.3
C21 C22 C23 111.6(6)
H22A C22 H22B 108.0
C23 C22 H22A 109.3
C23 C22 H22B 109.3
C18 C23 C22 111.0(5)
C18 C23 H23A 109.4
C18 C23 H23B 109.4
C22 C23 H23A 109.4
C22 C23 H23B 109.4
H23A C23 H23B 108.0
C25 C24 C1 121.0(4)
C25 C24 C29 118.3(5)
C29 C24 C1 120.7(5)
C24 C25 H25 119.7
C24 C25 C26 120.6(5)
C26 C25 H25 119.7
C25 C26 H26 120.3
C27 C26 C25 119.5(6)
C27 C26 H26 120.3
C26 C27 H27 119.7
C28 C27 C26 120.6(6)
C28 C27 H27 119.7
C27 C28 H28 119.9
C27 C28 C29 120.2(6)
C29 C28 H28 119.9
C24 C29 C28 120.8(6)
C24 C29 H29 119.6
C28 C29 H29 119.6

loop_
_geom_bond_atom_site_label_1
_geom_bond_atom_site_label_2
_geom_bond_distance
I1 C1 2.137(4)
C1 C2 1.330(6)
C1 C24 1.490(6)
C2 C3 1.514(6)
C2 C18 1.509(6)
C3 C4 1.331(6)
C3 C12 1.503(6)
C4 C5 1.543(7)
C4 C6 1.511(7)
C5 H5A 0.9600
C5 H5B 0.9600
C5 H5C 0.9600
C6 H6 0.9800
C6 C7 1.520(7)
C6 C11 1.506(6)
C7 H7A 0.9700
C7 H7B 0.9700
C7 C8 1.504(8)
C8 H8A 0.9700
C8 H8B 0.9700
C8 C9 1.486(9)
C9 H9A 0.9700
C9 H9B 0.9700
C9 C10 1.492(9)
C10 H10A 0.9700
C10 H10B 0.9700
C10 C11 1.505(8)
C11 H11A 0.9700
C11 H11B 0.9700
C12 C13 1.386(7)
C12 C17 1.386(7)
C13 H13 0.9300
C13 C14 1.398(9)
C14 H14 0.9300
C14 C15 1.377(13)
C15 H15 0.9300
C15 C16 1.354(13)
C16 H16 0.9300
C16 C17 1.386(8)
C17 H17 0.9300
C18 H18 0.9800
C18 C19 1.533(7)
C18 C23 1.512(6)
C19 H19A 0.9700
C19 H19B 0.9700
C19 C20 1.514(8)
C20 H20A 0.9700
C20 H20B 0.9700
C20 C21 1.473(12)
C21 H21A 0.9700
C21 H21B 0.9700
C21 C22 1.510(10)
C22 H22A 0.9700
C22 H22B 0.9700
C22 C23 1.529(8)
C23 H23A 0.9700
C23 H23B 0.9700
C24 C25 1.371(7)
C24 C29 1.373(7)
C25 H25 0.9300
C25 C26 1.386(8)
C26 H26 0.9300
C26 C27 1.367(9)
C27 H27 0.9300
C27 C28 1.337(9)
C28 H28 0.9300
C28 C29 1.380(8)
C29 H29 0.9300

loop_
_geom_torsion_atom_site_label_1
_geom_torsion_atom_site_label_2
_geom_torsion_atom_site_label_3
_geom_torsion_atom_site_label_4
_geom_torsion
I1 C1 C2 C3 3.7(6)
I1 C1 C2 C18 -178.3(3)
I1 C1 C24 C25 81.0(5)
I1 C1 C24 C29 -99.2(5)
C1 C2 C3 C4 -76.9(6)
C1 C2 C3 C12 105.2(5)
C1 C2 C18 C19 -96.2(5)
C1 C2 C18 C23 138.3(5)
C1 C24 C25 C26 177.7(5)
C1 C24 C29 C28 -177.0(5)
C2 C1 C24 C25 -99.7(6)
C2 C1 C24 C29 80.1(7)
C2 C3 C4 C5 -1.7(7)
C2 C3 C4 C6 175.1(4)
C2 C3 C12 C13 -53.6(6)
C2 C3 C12 C17 117.9(5)
C2 C18 C19 C20 176.5(5)
C2 C18 C23 C22 -176.6(5)
C3 C2 C18 C19 81.8(5)
C3 C2 C18 C23 -43.7(6)
C3 C4 C6 C7 124.0(5)
C3 C4 C6 C11 -110.9(5)
C3 C12 C13 C14 176.4(5)
C3 C12 C17 C16 -174.9(5)
C4 C3 C12 C13 128.6(5)
C4 C3 C12 C17 -59.9(6)
C4 C6 C7 C8 -176.1(5)
C4 C6 C11 C10 174.8(5)
C5 C4 C6 C7 -59.1(6)
C5 C4 C6 C11 66.0(6)
C6 C7 C8 C9 -54.7(7)
C7 C6 C11 C10 -56.7(6)
C7 C8 C9 C10 51.2(8)
C8 C9 C10 C11 -51.3(8)
C9 C10 C11 C6 54.9(7)
C11 C6 C7 C8 56.9(6)
C12 C3 C4 C5 175.9(4)
C12 C3 C4 C6 -7.4(7)
C12 C13 C14 C15 -5.8(11)
C13 C12 C17 C16 -3.3(8)
C13 C14 C15 C16 5.5(13)
C14 C15 C16 C17 -4.1(12)
C15 C16 C17 C12 3.0(10)
C17 C12 C13 C14 4.7(8)
C18 C2 C3 C4 105.1(5)
C18 C2 C3 C12 -72.8(5)
C18 C19 C20 C21 56.1(8)
C19 C18 C23 C22 55.9(6)
C19 C20 C21 C22 -54.6(9)
C20 C21 C22 C23 54.0(9)
C21 C22 C23 C18 -54.9(8)
C23 C18 C19 C20 -56.5(7)
C24 C1 C2 C3 -175.5(4)
C24 C1 C2 C18 2.4(7)
C24 C25 C26 C27 0.8(8)
C25 C24 C29 C28 2.7(9)
C25 C26 C27 C28 -0.4(9)
C26 C27 C28 C29 1.1(10)
C27 C28 C29 C24 -2.3(10)
C29 C24 C25 C26 -2.0(8)
